data_2212971
loop_
_publ_author_name
'Mtshali, Thato N. '
'Purcell, Walter'
'Visser, Hendrik G.'
'Basson, Stephen S.'

_publ_section_title
;
 Bis(tetraphenylarsonium)
 tricyanidonitrido(quinoline-2-carboxylato-\k^2^<i>N</i>,<i>O</i>)rhenate(V)
 dihydrate
;
_journal_coeditor_code NG2227
_journal_issue 4
_journal_name_full 'Acta Crystallographica Section E'
_journal_page_first m1037
_journal_page_last m1038
_journal_paper_doi 10.1107/S1600536807011026
_journal_volume 63
_journal_year 2007
_chemical_formula_iupac '(C24 H20 As)2 [Re (C10 H6 N O2) (C N)3 N], 2H2 O'
_chemical_formula_moiety '2(C24 H20 As +), C13 H6 N5 O2 Re -, 2H2 O'
_chemical_formula_sum 'C61 H50 As2 N5 O4 Re'
_chemical_formula_weight 1253.1
_chemical_name_systematic
;
Bis(tetraphenylarsonium)
tricyanidonitrido(quinoline-2-carboxylato-\k^2^N,O)rhenate(V) dihydrate
;
_space_group_IT_number 2
_symmetry_cell_setting triclinic
_symmetry_space_group_name_Hall '-P 1'
_symmetry_space_group_name_H-M 'P -1'
_audit_creation_method 'WinGX routine CIF_UPDATE'
_cell_angle_alpha 72.831(5)
_cell_angle_beta 88.917(5)
_cell_angle_gamma 65.473(5)
_cell_formula_units_Z 2
_cell_length_a 13.367(4)
_cell_length_b 13.370(4)
_cell_length_c 17.083(5)
_cell_measurement_reflns_used 23415
_cell_measurement_temperature 173(2)
_cell_measurement_theta_max 28.00
_cell_measurement_theta_min 1.26
_cell_volume 2634.8(14)
_computing_cell_refinement 'SAINT-Plus (Bruker, 2004)'
_computing_data_collection 'SMART-NT (Bruker, 1998)'
_computing_data_reduction 'SAINT-Plus and XPREP (Bruker, 2004)'
_computing_molecular_graphics 'DIAMOND (Brandenburg & Putz, 2005)'
_computing_publication_material 'WinGX (Farrugia, 1999)'
_computing_structure_refinement 'SHELXL97 (Sheldrick, 1997)'
_computing_structure_solution 'SIR97 (Altomare <i>et al.</i>,  1999)'
_diffrn_ambient_temperature 173(2)
_diffrn_measured_fraction_theta_full 0.994
_diffrn_measured_fraction_theta_max 0.994
_diffrn_measurement_device_type
;
Bruker SMART 1K CCD
;
_diffrn_measurement_method '\w and \f'
_diffrn_radiation_monochromator graphite
_diffrn_radiation_type MoK\a
_diffrn_radiation_wavelength 0.71073
_diffrn_reflns_av_R_equivalents 0.0398
_diffrn_reflns_limit_h_max 17
_diffrn_reflns_limit_h_min -17
_diffrn_reflns_limit_k_max 17
_diffrn_reflns_limit_k_min -17
_diffrn_reflns_limit_l_max 20
_diffrn_reflns_limit_l_min -22
_diffrn_reflns_number 23415
_diffrn_reflns_theta_full 28
_diffrn_reflns_theta_max 28
_diffrn_reflns_theta_min 1.26
_diffrn_standards_decay_% 0
_diffrn_standards_interval_count 0
_diffrn_standards_interval_time 0
_diffrn_standards_number 0
_exptl_absorpt_coefficient_mu 3.606
_exptl_absorpt_correction_T_max 0.8127
_exptl_absorpt_correction_T_min 0.4541
_exptl_absorpt_correction_type multi-scan
_exptl_absorpt_process_details
;
SADABS (Bruker, 2004)
;
_exptl_crystal_colour red
_exptl_crystal_density_diffrn 1.58
_exptl_crystal_density_method 'not measured'
_exptl_crystal_description plate
_exptl_crystal_F_000 1248
_exptl_crystal_size_max 0.26
_exptl_crystal_size_mid 0.07
_exptl_crystal_size_min 0.06
_refine_diff_density_max 3.402
_refine_diff_density_min -1.287
_refine_ls_extinction_method none
_refine_ls_goodness_of_fit_ref 1.006
_refine_ls_hydrogen_treatment constr
_refine_ls_matrix_type full
_refine_ls_number_parameters 659
_refine_ls_number_reflns 12658
_refine_ls_number_restraints 5
_refine_ls_restrained_S_all 1.006
_refine_ls_R_factor_gt 0.0361
_refine_ls_shift/su_max 0.002
_refine_ls_structure_factor_coef Fsqd
_refine_ls_weighting_details 'calc w=1/[\s^2^(Fo^2^)+(0.0401P)^2^] where P=(Fo^2^+2Fc^2^)/3'
_refine_ls_weighting_scheme calc
_refine_ls_wR_factor_ref 0.0894
_reflns_number_gt 9473
_reflns_number_total 12658
_reflns_threshold_expression I>2\s(I)
_cod_data_source_file ng2227.cif
_cod_data_source_block I
_cod_depositor_comments
;
The following automatic conversions were performed:
'_symmetry_cell_setting' value 'Triclinic' changed to 'triclinic'
according to '/home/saulius/struct/CIF-dictionaries/cif_core.dic'
dictionary named 'cif_core.dic' version 2.4.1 from 2010-06-29.

Automatic conversion script
Id: cif_fix_enum 1527 2010-12-29 10:47:43Z saulius 

The following automatic conversions were performed:

'_symmetry_cell_setting' value 'Triclinic' changed to 'triclinic'
according to /home/saulius/struct/CIF-dictionaries/cif_core.dic
dictionary named 'cif_core.dic' version 2.4.1 from 2010-06-29.

Automatic conversion script
Id: cif_fix_values 1715 2011-07-08 13:25:40Z adriana 
;
_cod_database_code 2212971
_cod_database_fobs_code 2212971

loop_
_symmetry_equiv_pos_as_xyz
'x, y, z'
'-x, -y, -z'

loop_
_atom_site_type_symbol
_atom_site_label
_atom_site_fract_x
_atom_site_fract_y
_atom_site_fract_z
_atom_site_U_iso_or_equiv
_atom_site_adp_type
_atom_site_calc_flag
_atom_site_refinement_flags
_atom_site_occupancy
Re Re 0.288063(15) 0.479574(15) 0.187215(11) 0.02444(6) Uani d . 1
N N1 0.3779(3) 0.1978(3) 0.2604(3) 0.0362(10) Uani d . 1
N N2 0.0469(4) 0.4922(4) 0.1505(3) 0.0448(11) Uani d . 1
N N3 0.1646(3) 0.7555(3) 0.1676(3) 0.0375(10) Uani d . 1
N N4 0.4330(3) 0.4654(3) 0.2591(2) 0.0261(8) Uani d . 1
N N5 0.3245(3) 0.4908(3) 0.0914(2) 0.0343(9) Uani d . 1
O O1 0.2476(2) 0.4605(3) 0.31900(19) 0.0281(7) Uani d . 1
O O2 0.3221(3) 0.4103(3) 0.4488(2) 0.0425(9) Uani d . 1
C C1 0.3483(3) 0.2968(4) 0.2331(3) 0.0248(9) Uani d . 1
C C2 0.1330(4) 0.4891(4) 0.1628(3) 0.0293(10) Uani d . 1
C C3 0.2109(4) 0.6586(4) 0.1740(3) 0.0267(9) Uani d . 1
C C4 0.3243(4) 0.4380(4) 0.3731(3) 0.0274(10) Uani d . 1
C C5 0.4252(4) 0.4514(4) 0.3392(3) 0.0293(10) Uani d . 1
C C6 0.5047(4) 0.4491(5) 0.3931(3) 0.0402(12) Uani d . 1
H H6 0.4956 0.4378 0.4499 0.048 Uiso calc R 1
C C7 0.5947(4) 0.4631(5) 0.3635(3) 0.0462(14) Uani d . 1
H H7 0.6469 0.4656 0.3989 0.055 Uiso calc R 1
C C8 0.6101(4) 0.4739(4) 0.2806(3) 0.0357(11) Uani d . 1
C C9 0.7058(4) 0.4822(4) 0.2484(4) 0.0438(13) Uani d . 1
H H9 0.7594 0.485 0.2825 0.053 Uiso calc R 1
C C10 0.7210(4) 0.4863(4) 0.1688(4) 0.0442(14) Uani d . 1
H H10 0.7866 0.4893 0.1483 0.053 Uiso calc R 1
C C11 0.6417(5) 0.4862(4) 0.1167(4) 0.0448(13) Uani d . 1
H H11 0.6531 0.4905 0.061 0.054 Uiso calc R 1
C C12 0.5459(4) 0.4796(4) 0.1463(3) 0.0345(11) Uani d . 1
H H12 0.4923 0.4796 0.1106 0.041 Uiso calc R 1
C C13 0.5282(4) 0.4732(4) 0.2289(3) 0.0276(10) Uani d . 1
As As1 0.68716(3) 0.87239(4) 0.15165(3) 0.02368(10) Uani d . 1
C C21 0.7966(4) 0.7810(4) 0.2464(3) 0.0298(10) Uani d . 1
C C22 0.9085(4) 0.7317(4) 0.2361(3) 0.0368(11) Uani d . 1
H H22 0.9313 0.7467 0.1825 0.044 Uiso calc R 1
C C23 0.9859(4) 0.6613(4) 0.3040(3) 0.0387(12) Uani d . 1
H H23 1.062 0.6256 0.297 0.046 Uiso calc R 1
C C24 0.9545(4) 0.6426(5) 0.3809(3) 0.0419(13) Uani d . 1
H H24 1.0093 0.6003 0.4275 0.05 Uiso calc R 1
C C25 0.8431(5) 0.6846(6) 0.3925(4) 0.0672(19) Uani d . 1
H H25 0.8216 0.6656 0.4462 0.081 Uiso calc R 1
C C26 0.7640(5) 0.7544(6) 0.3250(4) 0.0602(18) Uani d . 1
H H26 0.6876 0.7841 0.3321 0.072 Uiso calc R 1
C C31 0.5527(3) 0.8593(4) 0.1801(3) 0.0264(10) Uani d . 1
C C32 0.4955(4) 0.9062(4) 0.2392(3) 0.0342(11) Uani d . 1
H H32 0.5205 0.9483 0.2635 0.041 Uiso calc R 1
C C33 0.4017(4) 0.8905(5) 0.2621(3) 0.0420(13) Uani d . 1
H H33 0.3627 0.9211 0.3029 0.05 Uiso calc R 1
C C34 0.3649(4) 0.8308(4) 0.2259(3) 0.0418(13) Uani d . 1
H H34 0.3011 0.8197 0.2426 0.05 Uiso calc R 1
C C35 0.4195(4) 0.7868(4) 0.1657(3) 0.0384(12) Uani d . 1
H H35 0.392 0.7477 0.1401 0.046 Uiso calc R 1
C C36 0.5151(4) 0.8001(4) 0.1426(3) 0.0301(10) Uani d . 1
H H36 0.5539 0.7691 0.1018 0.036 Uiso calc R 1
C C41 0.7349(3) 0.8149(4) 0.0607(3) 0.0248(9) Uani d . 1
C C42 0.8039(4) 0.6987(4) 0.0752(3) 0.0330(11) Uani d . 1
H H42 0.8322 0.6479 0.1298 0.04 Uiso calc R 1
C C43 0.8311(4) 0.6576(4) 0.0078(3) 0.0370(12) Uani d . 1
H H43 0.8773 0.5778 0.0166 0.044 Uiso calc R 1
C C44 0.7910(4) 0.7326(4) -0.0714(3) 0.0330(11) Uani d . 1
H H44 0.8089 0.704 -0.117 0.04 Uiso calc R 1
C C45 0.7254(4) 0.8484(4) -0.0849(3) 0.0371(11) Uani d . 1
H H45 0.6996 0.8997 -0.1397 0.045 Uiso calc R 1
C C46 0.6965(4) 0.8908(4) -0.0188(3) 0.0336(11) Uani d . 1
H H46 0.6511 0.9708 -0.0279 0.04 Uiso calc R 1
C C51 0.6619(4) 1.0318(4) 0.1145(3) 0.0259(9) Uani d . 1
C C52 0.7502(4) 1.0571(4) 0.0884(3) 0.0349(11) Uani d . 1
H H52 0.8228 0.9965 0.0963 0.042 Uiso calc R 1
C C53 0.7316(5) 1.1715(5) 0.0505(3) 0.0432(13) Uani d . 1
H H53 0.7909 1.1895 0.0305 0.052 Uiso calc R 1
C C54 0.6260(5) 1.2596(4) 0.0419(3) 0.0439(13) Uani d . 1
H H54 0.6133 1.3381 0.0166 0.053 Uiso calc R 1
C C55 0.5398(4) 1.2339(4) 0.0699(3) 0.0427(13) Uani d . 1
H H55 0.4681 1.2948 0.0648 0.051 Uiso calc R 1
C C56 0.5566(4) 1.1200(4) 0.1055(3) 0.0341(11) Uani d . 1
H H56 0.4964 1.1024 0.1235 0.041 Uiso calc R 1
As As2 0.99386(3) 0.07942(4) 0.30032(3) 0.02206(10) Uani d . 1
C C61 1.0015(3) 0.1227(4) 0.1839(3) 0.0242(9) Uani d . 1
C C62 0.9560(4) 0.2410(4) 0.1387(3) 0.0325(11) Uani d . 1
H H62 0.9271 0.2982 0.1657 0.039 Uiso calc R 1
C C63 0.9544(4) 0.2724(5) 0.0536(3) 0.0413(13) Uani d . 1
H H63 0.9225 0.3521 0.0217 0.05 Uiso calc R 1
C C64 0.9984(4) 0.1892(5) 0.0148(3) 0.0438(13) Uani d . 1
H H64 0.9968 0.2117 -0.0436 0.053 Uiso calc R 1
C C65 1.0447(4) 0.0736(5) 0.0605(3) 0.0400(13) Uani d . 1
H H65 1.0758 0.017 0.0333 0.048 Uiso calc R 1
C C66 1.0470(4) 0.0380(4) 0.1459(3) 0.0287(10) Uani d . 1
H H66 1.0786 -0.0419 0.1772 0.034 Uiso calc R 1
C C71 0.8554(3) 0.0742(4) 0.3233(3) 0.0245(9) Uani d . 1
C C72 0.7593(4) 0.1571(4) 0.2713(3) 0.0325(11) Uani d . 1
H H72 0.763 0.2132 0.2234 0.039 Uiso calc R 1
C C73 0.6588(4) 0.1563(4) 0.2906(3) 0.0386(12) Uani d . 1
H H73 0.5928 0.2119 0.2555 0.046 Uiso calc R 1
C C74 0.6537(4) 0.0751(5) 0.3606(3) 0.0448(13) Uani d . 1
H H74 0.5841 0.0756 0.3739 0.054 Uiso calc R 1
C C75 0.7491(5) -0.0067(5) 0.4114(4) 0.0520(15) Uani d . 1
H H75 0.7448 -0.0629 0.459 0.062 Uiso calc R 1
C C76 0.8509(4) -0.0083(4) 0.3940(3) 0.0392(12) Uani d . 1
H H76 0.9165 -0.0643 0.4294 0.047 Uiso calc R 1
C C81 1.0086(4) 0.1902(4) 0.3427(3) 0.0260(9) Uani d . 1
C C82 0.9390(4) 0.2326(4) 0.3974(3) 0.0343(11) Uani d . 1
H H82 0.8816 0.2089 0.4127 0.041 Uiso calc R 1
C C83 0.9532(5) 0.3096(5) 0.4296(3) 0.0456(13) Uani d . 1
H H83 0.9046 0.341 0.4662 0.055 Uiso calc R 1
C C84 1.0399(5) 0.3408(5) 0.4078(3) 0.0465(14) Uani d . 1
H H84 1.0512 0.3922 0.4311 0.056 Uiso calc R 1
C C85 1.1089(5) 0.2988(5) 0.3535(3) 0.0451(14) Uani d . 1
H H85 1.1669 0.3216 0.3387 0.054 Uiso calc R 1
C C86 1.0935(4) 0.2228(4) 0.3203(3) 0.0381(12) Uani d . 1
H H86 1.1407 0.1932 0.2824 0.046 Uiso calc R 1
C C91 1.1097(3) -0.0703(4) 0.3561(3) 0.0253(9) Uani d . 1
C C92 1.1950(4) -0.0811(4) 0.4088(3) 0.0321(10) Uani d . 1
H H92 1.1953 -0.0146 0.4182 0.038 Uiso calc R 1
C C93 1.2791(4) -0.1903(5) 0.4473(3) 0.0416(13) Uani d . 1
H H93 1.3371 -0.1992 0.4838 0.05 Uiso calc R 1
C C94 1.2781(4) -0.2865(4) 0.4322(3) 0.0431(13) Uani d . 1
H H94 1.3365 -0.3609 0.458 0.052 Uiso calc R 1
C C95 1.1939(4) -0.2757(4) 0.3807(3) 0.0390(12) Uani d . 1
H H95 1.1947 -0.3425 0.3711 0.047 Uiso calc R 1
C C96 1.1079(4) -0.1679(4) 0.3426(3) 0.0309(10) Uani d . 1
H H96 1.0487 -0.1604 0.3079 0.037 Uiso calc R 1
O O3 0.3787(3) 0.0434(3) 0.4181(2) 0.0500(10) Uani d D 1
H H3A 0.4376 -0.0193 0.4332 0.075 Uiso d RD 1
H H3B 0.3727 0.0826 0.3679 0.075 Uiso d RD 1
O O4 0.4198(4) 0.1561(3) 0.5241(3) 0.0624(12) Uani d D 1
H H4A 0.4028 0.2282 0.5103 0.094 Uiso d RD 1
H H4B 0.4082 0.1348 0.4843 0.094 Uiso d RD 1

loop_
_atom_site_aniso_label
_atom_site_aniso_U_11
_atom_site_aniso_U_22
_atom_site_aniso_U_33
_atom_site_aniso_U_12
_atom_site_aniso_U_13
_atom_site_aniso_U_23
Re 0.02697(10) 0.01915(9) 0.02172(10) -0.00558(7) 0.00028(7) -0.00506(7)
N1 0.033(2) 0.030(2) 0.039(3) -0.0090(18) 0.0019(19) -0.009(2)
N2 0.035(2) 0.038(2) 0.053(3) -0.005(2) -0.007(2) -0.017(2)
N3 0.044(2) 0.027(2) 0.038(3) -0.0117(19) -0.001(2) -0.0093(19)
N4 0.027(2) 0.0242(19) 0.022(2) -0.0072(16) 0.0020(16) -0.0052(16)
N5 0.033(2) 0.030(2) 0.030(2) -0.0046(17) -0.0003(18) -0.0089(18)
O1 0.0261(16) 0.0278(16) 0.0282(18) -0.0101(13) 0.0057(14) -0.0080(14)
O2 0.046(2) 0.052(2) 0.0245(19) -0.0205(18) 0.0043(16) -0.0056(17)
C1 0.022(2) 0.022(2) 0.024(2) -0.0042(18) -0.0014(18) -0.0052(19)
C2 0.031(3) 0.018(2) 0.031(3) -0.0023(19) -0.002(2) -0.0083(19)
C3 0.030(2) 0.025(2) 0.025(2) -0.0111(19) 0.0019(19) -0.0082(19)
C4 0.032(2) 0.022(2) 0.025(3) -0.0086(19) 0.007(2) -0.0070(19)
C5 0.027(2) 0.027(2) 0.027(3) -0.0084(19) 0.001(2) -0.003(2)
C6 0.038(3) 0.054(3) 0.024(3) -0.020(3) -0.007(2) -0.005(2)
C7 0.038(3) 0.058(4) 0.038(3) -0.024(3) -0.007(3) -0.003(3)
C8 0.030(3) 0.028(2) 0.040(3) -0.010(2) 0.001(2) -0.002(2)
C9 0.033(3) 0.035(3) 0.057(4) -0.017(2) 0.000(3) -0.001(3)
C10 0.034(3) 0.029(3) 0.064(4) -0.013(2) 0.015(3) -0.008(3)
C11 0.053(3) 0.037(3) 0.048(3) -0.022(3) 0.022(3) -0.015(3)
C12 0.042(3) 0.032(3) 0.033(3) -0.020(2) 0.013(2) -0.010(2)
C13 0.028(2) 0.018(2) 0.032(3) -0.0085(18) 0.004(2) -0.0018(19)
As1 0.0187(2) 0.0247(2) 0.0285(3) -0.00834(18) 0.00521(19) -0.01115(19)
C21 0.026(2) 0.029(2) 0.037(3) -0.0104(19) 0.007(2) -0.016(2)
C22 0.026(2) 0.044(3) 0.033(3) -0.011(2) 0.007(2) -0.007(2)
C23 0.025(2) 0.045(3) 0.036(3) -0.006(2) -0.001(2) -0.012(2)
C24 0.037(3) 0.044(3) 0.039(3) -0.010(2) -0.006(2) -0.017(3)
C25 0.044(4) 0.103(5) 0.028(3) -0.012(4) 0.004(3) -0.015(3)
C26 0.029(3) 0.094(5) 0.036(3) -0.004(3) 0.006(3) -0.022(3)
C31 0.021(2) 0.027(2) 0.030(3) -0.0100(18) 0.0057(19) -0.0061(19)
C32 0.030(3) 0.039(3) 0.039(3) -0.017(2) 0.010(2) -0.017(2)
C33 0.034(3) 0.049(3) 0.042(3) -0.018(2) 0.016(2) -0.015(3)
C34 0.027(3) 0.043(3) 0.053(4) -0.019(2) 0.011(2) -0.007(3)
C35 0.031(3) 0.034(3) 0.047(3) -0.017(2) -0.004(2) -0.004(2)
C36 0.028(2) 0.026(2) 0.037(3) -0.0128(19) 0.005(2) -0.008(2)
C41 0.022(2) 0.027(2) 0.030(3) -0.0128(18) 0.0077(19) -0.013(2)
C42 0.042(3) 0.022(2) 0.036(3) -0.015(2) 0.009(2) -0.008(2)
C43 0.044(3) 0.031(3) 0.041(3) -0.017(2) 0.013(2) -0.018(2)
C44 0.030(2) 0.044(3) 0.033(3) -0.017(2) 0.008(2) -0.022(2)
C45 0.030(3) 0.044(3) 0.030(3) -0.011(2) -0.004(2) -0.009(2)
C46 0.028(2) 0.031(2) 0.034(3) -0.003(2) -0.002(2) -0.013(2)
C51 0.026(2) 0.024(2) 0.029(3) -0.0110(18) 0.0045(19) -0.0088(19)
C52 0.027(2) 0.034(3) 0.048(3) -0.014(2) 0.012(2) -0.017(2)
C53 0.050(3) 0.049(3) 0.048(3) -0.035(3) 0.019(3) -0.021(3)
C54 0.061(4) 0.033(3) 0.046(3) -0.025(3) 0.013(3) -0.017(3)
C55 0.042(3) 0.028(3) 0.049(3) -0.006(2) 0.008(3) -0.014(2)
C56 0.028(2) 0.026(2) 0.047(3) -0.009(2) 0.009(2) -0.013(2)
As2 0.0224(2) 0.0221(2) 0.0226(2) -0.01082(18) 0.00503(18) -0.00667(18)
C61 0.019(2) 0.031(2) 0.023(2) -0.0112(18) 0.0065(18) -0.0084(19)
C62 0.037(3) 0.028(2) 0.029(3) -0.013(2) 0.007(2) -0.006(2)
C63 0.035(3) 0.046(3) 0.032(3) -0.019(2) 0.001(2) 0.006(2)
C64 0.039(3) 0.076(4) 0.026(3) -0.034(3) 0.008(2) -0.014(3)
C65 0.035(3) 0.062(4) 0.038(3) -0.025(3) 0.014(2) -0.031(3)
C66 0.026(2) 0.032(2) 0.031(3) -0.014(2) 0.004(2) -0.012(2)
C71 0.021(2) 0.033(2) 0.026(2) -0.0150(19) 0.0094(18) -0.013(2)
C72 0.031(3) 0.029(2) 0.033(3) -0.012(2) 0.002(2) -0.005(2)
C73 0.025(2) 0.042(3) 0.048(3) -0.013(2) 0.001(2) -0.015(3)
C74 0.028(3) 0.064(4) 0.049(4) -0.025(3) 0.015(3) -0.019(3)
C75 0.049(3) 0.071(4) 0.040(3) -0.040(3) 0.012(3) -0.002(3)
C76 0.030(3) 0.046(3) 0.034(3) -0.017(2) 0.003(2) -0.001(2)
C81 0.031(2) 0.024(2) 0.026(2) -0.0149(19) 0.0039(19) -0.0072(19)
C82 0.043(3) 0.040(3) 0.027(3) -0.023(2) 0.010(2) -0.013(2)
C83 0.059(4) 0.048(3) 0.037(3) -0.023(3) 0.011(3) -0.022(3)
C84 0.073(4) 0.039(3) 0.035(3) -0.030(3) -0.004(3) -0.012(2)
C85 0.064(4) 0.049(3) 0.040(3) -0.042(3) 0.006(3) -0.013(3)
C86 0.046(3) 0.041(3) 0.040(3) -0.029(3) 0.014(2) -0.015(2)
C91 0.021(2) 0.024(2) 0.024(2) -0.0072(18) 0.0032(18) -0.0023(18)
C92 0.028(2) 0.037(3) 0.030(3) -0.014(2) 0.004(2) -0.008(2)
C93 0.029(3) 0.050(3) 0.032(3) -0.012(2) -0.005(2) -0.003(2)
C94 0.038(3) 0.033(3) 0.036(3) -0.002(2) 0.001(2) 0.000(2)
C95 0.043(3) 0.023(2) 0.040(3) -0.008(2) 0.005(2) -0.004(2)
C96 0.033(3) 0.026(2) 0.031(3) -0.010(2) 0.001(2) -0.008(2)
O3 0.047(2) 0.049(2) 0.041(2) -0.0205(19) 0.0071(18) 0.0018(18)
O4 0.078(3) 0.041(2) 0.053(3) -0.017(2) 0.002(2) -0.008(2)

loop_
_atom_type_symbol
_atom_type_description
_atom_type_scat_dispersion_real
_atom_type_scat_dispersion_imag
_atom_type_scat_source
C C 0.0033 0.0016 'International Tables Vol C Tables 4.2.6.8 and 6.1.1.4'
H H 0 0 'International Tables Vol C Tables 4.2.6.8 and 6.1.1.4'
N N 0.0061 0.0033 'International Tables Vol C Tables 4.2.6.8 and 6.1.1.4'
O O 0.0106 0.006 'International Tables Vol C Tables 4.2.6.8 and 6.1.1.4'
As As 0.0499 2.0058 'International Tables Vol C Tables 4.2.6.8 and 6.1.1.4'
Re Re -1.0185 7.231 'International Tables Vol C Tables 4.2.6.8 and 6.1.1.4'

loop_
_geom_angle_atom_site_label_1
_geom_angle_atom_site_label_2
_geom_angle_atom_site_label_3
_geom_angle
_geom_angle_publ_flag
N5 Re C2 97.16(19) y
N5 Re C3 97.88(17) y
C2 Re C3 88.22(16) y
N5 Re C1 98.14(17) y
C2 Re C1 88.28(16) y
C3 Re C1 163.91(16) y
N5 Re N4 104.15(16) ?
C2 Re N4 158.69(16) ?
C3 Re N4 88.48(15) ?
C1 Re N4 89.10(15) ?
N5 Re O1 177.25(15) y
C2 Re O1 85.42(15) ?
C3 Re O1 83.12(14) ?
C1 Re O1 80.95(14) ?
N4 Re O1 73.28(12) ?
C5 N4 C13 117.4(4) ?
C5 N4 Re 115.5(3) ?
C13 N4 Re 127.1(3) ?
C4 O1 Re 117.4(3) ?
N1 C1 Re 177.1(4) ?
N2 C2 Re 178.5(5) ?
N3 C3 Re 176.9(4) ?
O2 C4 O1 126.3(4) ?
O2 C4 C5 118.7(4) ?
O1 C4 C5 115.0(4) ?
N4 C5 C6 123.6(4) ?
N4 C5 C4 117.7(4) ?
C6 C5 C4 118.6(4) ?
C7 C6 C5 119.5(5) ?
C7 C6 H6 120.2 ?
C5 C6 H6 120.2 ?
C6 C7 C8 119.8(5) ?
C6 C7 H7 120.1 ?
C8 C7 H7 120.1 ?
C7 C8 C9 121.5(5) ?
C7 C8 C13 118.4(4) ?
C9 C8 C13 120.1(5) ?
C10 C9 C8 120.0(5) ?
C10 C9 H9 120 ?
C8 C9 H9 120 ?
C9 C10 C11 121.1(5) ?
C9 C10 H10 119.5 ?
C11 C10 H10 119.5 ?
C12 C11 C10 120.2(5) ?
C12 C11 H11 119.9 ?
C10 C11 H11 119.9 ?
C11 C12 C13 120.4(5) ?
C11 C12 H12 119.8 ?
C13 C12 H12 119.8 ?
N4 C13 C12 120.6(4) ?
N4 C13 C8 121.1(4) ?
C12 C13 C8 118.3(4) ?
C51 As1 C41 106.26(18) ?
C51 As1 C31 110.42(18) ?
C41 As1 C31 109.25(18) ?
C51 As1 C21 113.07(19) ?
C41 As1 C21 110.04(19) ?
C31 As1 C21 107.76(19) ?
C26 C21 C22 119.5(5) ?
C26 C21 As1 120.2(4) ?
C22 C21 As1 120.1(4) ?
C23 C22 C21 119.7(5) ?
C23 C22 H22 120.2 ?
C21 C22 H22 120.2 ?
C24 C23 C22 120.5(5) ?
C24 C23 H23 119.7 ?
C22 C23 H23 119.7 ?
C23 C24 C25 120.9(5) ?
C23 C24 H24 119.6 ?
C25 C24 H24 119.6 ?
C26 C25 C24 119.3(5) ?
C26 C25 H25 120.4 ?
C24 C25 H25 120.4 ?
C25 C26 C21 119.9(5) ?
C25 C26 H26 120.1 ?
C21 C26 H26 120.1 ?
C36 C31 C32 120.8(4) ?
C36 C31 As1 119.1(3) ?
C32 C31 As1 120.1(3) ?
C33 C32 C31 119.2(4) ?
C33 C32 H32 120.4 ?
C31 C32 H32 120.4 ?
C34 C33 C32 120.2(5) ?
C34 C33 H33 119.9 ?
C32 C33 H33 119.9 ?
C33 C34 C35 120.9(4) ?
C33 C34 H34 119.6 ?
C35 C34 H34 119.5 ?
C34 C35 C36 119.9(5) ?
C34 C35 H35 120.1 ?
C36 C35 H35 120.1 ?
C31 C36 C35 119.0(4) ?
C31 C36 H36 120.5 ?
C35 C36 H36 120.5 ?
C46 C41 C42 121.3(4) ?
C46 C41 As1 118.7(3) ?
C42 C41 As1 120.0(4) ?
C41 C42 C43 118.7(5) ?
C41 C42 H42 120.6 ?
C43 C42 H42 120.6 ?
C44 C43 C42 120.1(4) ?
C44 C43 H43 120 ?
C42 C43 H43 120 ?
C45 C44 C43 120.5(4) ?
C45 C44 H44 119.7 ?
C43 C44 H44 119.7 ?
C44 C45 C46 120.3(5) ?
C44 C45 H45 119.8 ?
C46 C45 H45 119.8 ?
C41 C46 C45 119.1(4) ?
C41 C46 H46 120.5 ?
C45 C46 H46 120.5 ?
C56 C51 C52 120.5(4) ?
C56 C51 As1 121.3(3) ?
C52 C51 As1 117.9(3) ?
C53 C52 C51 119.5(4) ?
C53 C52 H52 120.3 ?
C51 C52 H52 120.3 ?
C52 C53 C54 119.7(5) ?
C52 C53 H53 120.1 ?
C54 C53 H53 120.1 ?
C55 C54 C53 120.3(5) ?
C55 C54 H54 119.8 ?
C53 C54 H54 119.8 ?
C54 C55 C56 120.5(5) ?
C54 C55 H55 119.8 ?
C56 C55 H55 119.8 ?
C55 C56 C51 119.5(4) ?
C55 C56 H56 120.3 ?
C51 C56 H56 120.3 ?
C81 As2 C71 109.13(18) ?
C81 As2 C61 109.27(18) ?
C71 As2 C61 110.49(18) ?
C81 As2 C91 108.67(19) ?
C71 As2 C91 108.04(18) ?
C61 As2 C91 111.19(18) ?
C66 C61 C62 121.7(4) ?
C66 C61 As2 120.0(3) ?
C62 C61 As2 118.3(3) ?
C63 C62 C61 118.3(4) ?
C63 C62 H62 120.9 ?
C61 C62 H62 120.9 ?
C64 C63 C62 120.7(5) ?
C64 C63 H63 119.6 ?
C62 C63 H63 119.6 ?
C65 C64 C63 120.0(5) ?
C65 C64 H64 120 ?
C63 C64 H64 120 ?
C64 C65 C66 121.4(5) ?
C64 C65 H65 119.3 ?
C66 C65 H65 119.3 ?
C61 C66 C65 117.9(4) ?
C61 C66 H66 121 ?
C65 C66 H66 121 ?
C72 C71 C76 121.0(4) ?
C72 C71 As2 119.3(3) ?
C76 C71 As2 119.6(3) ?
C73 C72 C71 119.0(4) ?
C73 C72 H72 120.5 ?
C71 C72 H72 120.5 ?
C74 C73 C72 120.3(5) ?
C74 C73 H73 119.8 ?
C72 C73 H73 119.8 ?
C75 C74 C73 120.2(5) ?
C75 C74 H74 119.9 ?
C73 C74 H74 119.9 ?
C74 C75 C76 121.0(5) ?
C74 C75 H75 119.5 ?
C76 C75 H75 119.5 ?
C75 C76 C71 118.5(5) ?
C75 C76 H76 120.7 ?
C71 C76 H76 120.7 ?
C82 C81 C86 121.1(4) ?
C82 C81 As2 120.3(3) ?
C86 C81 As2 118.5(3) ?
C83 C82 C81 119.6(4) ?
C83 C82 H82 120.2 ?
C81 C82 H82 120.2 ?
C82 C83 C84 119.1(5) ?
C82 C83 H83 120.4 ?
C84 C83 H83 120.4 ?
C85 C84 C83 121.2(5) ?
C85 C84 H84 119.4 ?
C83 C84 H84 119.4 ?
C84 C85 C86 119.5(5) ?
C84 C85 H85 120.2 ?
C86 C85 H85 120.2 ?
C85 C86 C81 119.4(5) ?
C85 C86 H86 120.3 ?
C81 C86 H86 120.3 ?
C96 C91 C92 120.9(4) ?
C96 C91 As2 119.0(3) ?
C92 C91 As2 120.1(3) ?
C93 C92 C91 119.1(5) ?
C93 C92 H92 120.5 ?
C91 C92 H92 120.5 ?
C92 C93 C94 119.7(5) ?
C92 C93 H93 120.1 ?
C94 C93 H93 120.1 ?
C95 C94 C93 121.1(5) ?
C95 C94 H94 119.5 ?
C93 C94 H94 119.5 ?
C94 C95 C96 120.3(5) ?
C94 C95 H95 119.8 ?
C96 C95 H95 119.8 ?
C95 C96 C91 118.9(5) ?
C95 C96 H96 120.6 ?
C91 C96 H96 120.6 ?
H3A O3 H3B 113.3 ?
H4A O4 H4B 113.1 ?

loop_
_geom_bond_atom_site_label_1
_geom_bond_atom_site_label_2
_geom_bond_distance
_geom_bond_publ_flag
Re N5 1.680(4) y
Re C2 2.066(5) y
Re C3 2.117(4) y
Re C1 2.120(4) y
Re N4 2.224(4) y
Re O1 2.271(3) y
N1 C1 1.154(5) ?
N2 C2 1.156(6) ?
N3 C3 1.152(5) ?
N4 C5 1.333(6) ?
N4 C13 1.395(5) ?
O1 C4 1.270(5) ?
O2 C4 1.238(5) ?
C4 C5 1.517(6) ?
C5 C6 1.404(6) ?
C6 C7 1.358(7) ?
C6 H6 0.95 ?
C7 C8 1.402(7) ?
C7 H7 0.95 ?
C8 C9 1.416(7) ?
C8 C13 1.425(7) ?
C9 C10 1.360(8) ?
C9 H9 0.95 ?
C10 C11 1.398(8) ?
C10 H10 0.95 ?
C11 C12 1.394(7) ?
C11 H11 0.95 ?
C12 C13 1.409(6) ?
C12 H12 0.95 ?
As1 C51 1.916(4) ?
As1 C41 1.916(4) ?
As1 C31 1.916(4) ?
As1 C21 1.920(5) ?
C21 C26 1.394(7) ?
C21 C22 1.394(6) ?
C22 C23 1.376(7) ?
C22 H22 0.95 ?
C23 C24 1.355(7) ?
C23 H23 0.95 ?
C24 C25 1.389(8) ?
C24 H24 0.95 ?
C25 C26 1.382(8) ?
C25 H25 0.95 ?
C26 H26 0.95 ?
C31 C36 1.390(6) ?
C31 C32 1.394(6) ?
C32 C33 1.386(6) ?
C32 H32 0.95 ?
C33 C34 1.374(7) ?
C33 H33 0.95 ?
C34 C35 1.382(7) ?
C34 H34 0.95 ?
C35 C36 1.396(6) ?
C35 H35 0.95 ?
C36 H36 0.95 ?
C41 C46 1.385(6) ?
C41 C42 1.385(6) ?
C42 C43 1.396(6) ?
C42 H42 0.95 ?
C43 C44 1.380(7) ?
C43 H43 0.95 ?
C44 C45 1.375(7) ?
C44 H44 0.95 ?
C45 C46 1.387(7) ?
C45 H45 0.95 ?
C46 H46 0.95 ?
C51 C56 1.384(6) ?
C51 C52 1.390(6) ?
C52 C53 1.389(7) ?
C52 H52 0.95 ?
C53 C54 1.389(8) ?
C53 H53 0.95 ?
C54 C55 1.373(7) ?
C54 H54 0.95 ?
C55 C56 1.384(7) ?
C55 H55 0.95 ?
C56 H56 0.95 ?
As2 C81 1.908(4) ?
As2 C71 1.910(4) ?
As2 C61 1.914(4) ?
As2 C91 1.915(4) ?
C61 C66 1.386(6) ?
C61 C62 1.403(6) ?
C62 C63 1.387(7) ?
C62 H62 0.95 ?
C63 C64 1.378(7) ?
C63 H63 0.95 ?
C64 C65 1.376(8) ?
C64 H64 0.95 ?
C65 C66 1.391(7) ?
C65 H65 0.95 ?
C66 H66 0.95 ?
C71 C72 1.395(6) ?
C71 C76 1.395(6) ?
C72 C73 1.382(6) ?
C72 H72 0.95 ?
C73 C74 1.381(7) ?
C73 H73 0.95 ?
C74 C75 1.379(8) ?
C74 H74 0.95 ?
C75 C76 1.380(7) ?
C75 H75 0.95 ?
C76 H76 0.95 ?
C81 C82 1.378(6) ?
C81 C86 1.386(6) ?
C82 C83 1.377(6) ?
C82 H82 0.95 ?
C83 C84 1.397(8) ?
C83 H83 0.95 ?
C84 C85 1.369(8) ?
C84 H84 0.95 ?
C85 C86 1.383(6) ?
C85 H85 0.95 ?
C86 H86 0.95 ?
C91 C96 1.399(6) ?
C91 C92 1.400(6) ?
C92 C93 1.388(7) ?
C92 H92 0.95 ?
C93 C94 1.390(7) ?
C93 H93 0.95 ?
C94 C95 1.375(7) ?
C94 H94 0.95 ?
C95 C96 1.387(6) ?
C95 H95 0.95 ?
C96 H96 0.95 ?
O3 H3A 0.8491 ?
O3 H3B 0.8482 ?
O4 H4A 0.8502 ?
O4 H4B 0.8502 ?

loop_
_geom_hbond_atom_site_label_D
_geom_hbond_atom_site_label_H
_geom_hbond_atom_site_label_A
_geom_hbond_site_symmetry_A
_geom_hbond_distance_DH
_geom_hbond_distance_HA
_geom_hbond_distance_DA
_geom_hbond_angle_DHA
O3 H3A O4 2_656 0.85 1.97 2.815(6) 173.2
O3 H3B N1 . 0.85 2.04 2.867(5) 164.6
O4 H4A O2 . 0.85 2.13 2.951(5) 161.6
O4 H4B O3 . 0.85 2.04 2.861(6) 162.4

loop_
_geom_torsion_atom_site_label_1
_geom_torsion_atom_site_label_2
_geom_torsion_atom_site_label_3
_geom_torsion_atom_site_label_4
_geom_torsion
N5 Re N4 C5 -177.8(3)
C2 Re N4 C5 3.3(6)
C3 Re N4 C5 84.4(3)
C1 Re N4 C5 -79.7(3)
O1 Re N4 C5 1.1(3)
N5 Re N4 C13 4.3(4)
C2 Re N4 C13 -174.6(4)
C3 Re N4 C13 -93.4(3)
C1 Re N4 C13 102.5(3)
O1 Re N4 C13 -176.7(3)
C2 Re O1 C4 173.1(3)
C3 Re O1 C4 -98.2(3)
C1 Re O1 C4 84.1(3)
N4 Re O1 C4 -7.7(3)
Re O1 C4 O2 -170.1(4)
Re O1 C4 C5 12.1(5)
C13 N4 C5 C6 2.7(6)
Re N4 C5 C6 -175.3(4)
C13 N4 C5 C4 -177.6(4)
Re N4 C5 C4 4.4(5)
O2 C4 C5 N4 170.9(4)
O1 C4 C5 N4 -11.2(6)
O2 C4 C5 C6 -9.4(6)
O1 C4 C5 C6 168.5(4)
N4 C5 C6 C7 0.9(8)
C4 C5 C6 C7 -178.8(4)
C5 C6 C7 C8 -3.2(8)
C6 C7 C8 C9 -176.5(5)
C6 C7 C8 C13 1.8(7)
C7 C8 C9 C10 176.4(5)
C13 C8 C9 C10 -1.8(7)
C8 C9 C10 C11 2.1(8)
C9 C10 C11 C12 -1.2(8)
C10 C11 C12 C13 0.0(7)
C5 N4 C13 C12 175.4(4)
Re N4 C13 C12 -6.7(6)
C5 N4 C13 C8 -4.1(6)
Re N4 C13 C8 173.7(3)
C11 C12 C13 N4 -179.3(4)
C11 C12 C13 C8 0.2(7)
C7 C8 C13 N4 1.9(7)
C9 C8 C13 N4 -179.8(4)
C7 C8 C13 C12 -177.7(4)
C9 C8 C13 C12 0.6(6)
C51 As1 C21 C26 99.8(5)
C41 As1 C21 C26 -141.5(4)
C31 As1 C21 C26 -22.5(5)
C51 As1 C21 C22 -86.3(4)
C41 As1 C21 C22 32.4(4)
C31 As1 C21 C22 151.4(4)
C26 C21 C22 C23 -2.7(8)
As1 C21 C22 C23 -176.6(4)
C21 C22 C23 C24 -2.2(8)
C22 C23 C24 C25 6.3(8)
C23 C24 C25 C26 -5.4(10)
C24 C25 C26 C21 0.5(10)
C22 C21 C26 C25 3.5(9)
As1 C21 C26 C25 177.4(5)
C51 As1 C31 C36 124.6(4)
C41 As1 C31 C36 8.1(4)
C21 As1 C31 C36 -111.5(4)
C51 As1 C31 C32 -57.1(4)
C41 As1 C31 C32 -173.6(4)
C21 As1 C31 C32 66.9(4)
C36 C31 C32 C33 1.7(7)
As1 C31 C32 C33 -176.6(4)
C31 C32 C33 C34 -0.9(8)
C32 C33 C34 C35 -0.8(8)
C33 C34 C35 C36 1.8(8)
C32 C31 C36 C35 -0.8(7)
As1 C31 C36 C35 177.6(3)
C34 C35 C36 C31 -1.0(7)
C51 As1 C41 C46 -30.3(4)
C31 As1 C41 C46 88.9(4)
C21 As1 C41 C46 -153.0(3)
C51 As1 C41 C42 151.6(3)
C31 As1 C41 C42 -89.3(4)
C21 As1 C41 C42 28.8(4)
C46 C41 C42 C43 -2.6(7)
As1 C41 C42 C43 175.6(3)
C41 C42 C43 C44 1.1(7)
C42 C43 C44 C45 0.9(7)
C43 C44 C45 C46 -1.5(7)
C42 C41 C46 C45 2.0(7)
As1 C41 C46 C45 -176.2(3)
C44 C45 C46 C41 0.1(7)
C41 As1 C51 C56 113.9(4)
C31 As1 C51 C56 -4.5(5)
C21 As1 C51 C56 -125.3(4)
C41 As1 C51 C52 -59.2(4)
C31 As1 C51 C52 -177.6(4)
C21 As1 C51 C52 61.6(4)
C56 C51 C52 C53 -2.1(7)
As1 C51 C52 C53 171.1(4)
C51 C52 C53 C54 2.4(8)
C52 C53 C54 C55 -0.8(8)
C53 C54 C55 C56 -1.3(8)
C54 C55 C56 C51 1.6(8)
C52 C51 C56 C55 0.1(8)
As1 C51 C56 C55 -172.9(4)
C81 As2 C61 C66 147.9(3)
C71 As2 C61 C66 -92.0(4)
C91 As2 C61 C66 28.0(4)
C81 As2 C61 C62 -34.8(4)
C71 As2 C61 C62 85.3(4)
C91 As2 C61 C62 -154.7(3)
C66 C61 C62 C63 1.8(7)
As2 C61 C62 C63 -175.4(3)
C61 C62 C63 C64 -1.3(7)
C62 C63 C64 C65 0.0(7)
C63 C64 C65 C66 0.9(7)
C62 C61 C66 C65 -1.0(6)
As2 C61 C66 C65 176.2(3)
C64 C65 C66 C61 -0.4(7)
C81 As2 C71 C72 82.1(4)
C61 As2 C71 C72 -38.1(4)
C91 As2 C71 C72 -159.9(3)
C81 As2 C71 C76 -94.5(4)
C61 As2 C71 C76 145.3(4)
C91 As2 C71 C76 23.5(4)
C76 C71 C72 C73 -0.2(7)
As2 C71 C72 C73 -176.8(3)
C71 C72 C73 C74 0.4(7)
C72 C73 C74 C75 -0.7(8)
C73 C74 C75 C76 0.8(9)
C74 C75 C76 C71 -0.6(8)
C72 C71 C76 C75 0.3(7)
As2 C71 C76 C75 176.9(4)
C71 As2 C81 C82 14.1(4)
C61 As2 C81 C82 135.0(4)
C91 As2 C81 C82 -103.5(4)
C71 As2 C81 C86 -168.7(4)
C61 As2 C81 C86 -47.8(4)
C91 As2 C81 C86 73.7(4)
C86 C81 C82 C83 0.7(7)
As2 C81 C82 C83 177.8(4)
C81 C82 C83 C84 -1.7(8)
C82 C83 C84 C85 1.8(9)
C83 C84 C85 C86 -0.8(9)
C84 C85 C86 C81 -0.2(8)
C82 C81 C86 C85 0.2(8)
As2 C81 C86 C85 -176.9(4)
C81 As2 C91 C96 172.2(3)
C71 As2 C91 C96 53.9(4)
C61 As2 C91 C96 -67.5(4)
C81 As2 C91 C92 -8.3(4)
C71 As2 C91 C92 -126.6(4)
C61 As2 C91 C92 112.0(4)
C96 C91 C92 C93 0.7(7)
As2 C91 C92 C93 -178.8(4)
C91 C92 C93 C94 0.7(7)
C92 C93 C94 C95 -1.1(8)
C93 C94 C95 C96 -0.1(8)
C94 C95 C96 C91 1.5(7)
C92 C91 C96 C95 -1.8(7)
As2 C91 C96 C95 177.7(4)
